data_8104996
loop_
_publ_author_name
'Chang, Xin-Hong'

_publ_section_title
;
 The crystal structure of poly[(m4-4-bromoisophthalato-\k4O:
 O&#x2032;:O&#x2032;&#x2032;:O&#x2032;&#x2032;&#x2032;)zinc(II)],
 C8H3BrO4Zn
;
_journal_issue 1
_journal_name_full 'Zeitschrift f\"ur Kristallographie - New Crystal Structures'
_journal_page_first 3
_journal_page_last 4
_journal_paper_doi 10.1515/ncrs-2019-0397
_journal_volume 235
_journal_year 2019
_chemical_formula_moiety 'C8 H3 Br O4 Zn'
_chemical_formula_sum 'C8 H3 Br O4 Zn'
_chemical_formula_weight 308.41
_space_group_crystal_system monoclinic
_space_group_IT_number 14
_space_group_name_Hall '-P 2ybc'
_space_group_name_H-M_alt 'P 1 21/c 1'
_symmetry_Int_Tables_number 14
_atom_sites_solution_primary dual
_cell_angle_alpha 90
_cell_angle_beta 98.942(8)
_cell_angle_gamma 90
_cell_formula_units_Z 4
_cell_length_a 4.7134(4)
_cell_length_b 15.4354(13)
_cell_length_c 12.0064(9)
_cell_measurement_reflns_used 1718
_cell_measurement_temperature 292.67(10)
_cell_measurement_theta_max 27.4140
_cell_measurement_theta_min 4.3110
_cell_volume 862.89(12)
_computing_cell_refinement 'CrysAlisPro 1.171.39.46 (Rigaku OD, 2018)'
_computing_data_collection 'CrysAlisPro 1.171.39.46 (Rigaku OD, 2018)'
_computing_data_reduction 'CrysAlisPro 1.171.39.46 (Rigaku OD, 2018)'
_computing_molecular_graphics 'Olex2 (Dolomanov et al., 2009)'
_computing_publication_material 'Olex2 (Dolomanov et al., 2009)'
_computing_structure_refinement 'olex2.refine (Bourhis et al., 2015)'
_computing_structure_solution 'ShelXT (Sheldrick, 2015)'
_diffrn_ambient_environment air
_diffrn_ambient_temperature 292.67(10)
_diffrn_detector 'CCD plate'
_diffrn_detector_area_resol_mean 8.0584
_diffrn_detector_type EosS2
_diffrn_measured_fraction_theta_full 0.9983
_diffrn_measured_fraction_theta_max 0.9983
_diffrn_measurement_details
;
List of Runs (angles in degrees, time in seconds):

  # Type    Start    End  Width  t~exp~   \w     \q     \k     \f   Frames
--------------------------------------------------------------------------
  1  \w    -74.00  45.00   1.00    4.58    --  -16.00   0.00-150.00  119
  2  \w    -88.00 -63.00   1.00    4.58    --  -16.00-178.00  30.00   25
  3  \w     -1.00  56.00   1.00    4.58    --   16.93 -99.00-150.00   57
;
_diffrn_measurement_device 'four-circle diffractometer'
_diffrn_measurement_device_type 'SuperNova, Single source at offset/far, EosS2'
_diffrn_measurement_method '\w scans'
_diffrn_orient_matrix_type 'CrysAlisPro convention (1999,Acta A55,543-557)'
_diffrn_orient_matrix_UB_11 0.0475689000
_diffrn_orient_matrix_UB_12 -0.0429211000
_diffrn_orient_matrix_UB_13 -0.0076039000
_diffrn_orient_matrix_UB_21 0.1374984000
_diffrn_orient_matrix_UB_22 0.0107607000
_diffrn_orient_matrix_UB_23 0.0296976000
_diffrn_orient_matrix_UB_31 -0.0448786000
_diffrn_orient_matrix_UB_32 -0.0125370000
_diffrn_orient_matrix_UB_33 0.0513312000
_diffrn_radiation_monochromator mirror
_diffrn_radiation_probe x-ray
_diffrn_radiation_type 'Mo K\a'
_diffrn_radiation_wavelength 0.71073
_diffrn_reflns_av_R_equivalents 0.0321
_diffrn_reflns_av_unetI/netI 0.0545
_diffrn_reflns_limit_h_max 5
_diffrn_reflns_limit_h_min -5
_diffrn_reflns_limit_k_max 19
_diffrn_reflns_limit_k_min -8
_diffrn_reflns_limit_l_max 15
_diffrn_reflns_limit_l_min -10
_diffrn_reflns_number 3504
_diffrn_reflns_theta_full 26.3639
_diffrn_reflns_theta_max 26.36
_diffrn_reflns_theta_min 3.44
_diffrn_source 'micro-focus sealed X-ray tube'
_diffrn_source_type 'SuperNova (Mo) X-ray Source'
_exptl_absorpt_coefficient_mu 7.456
_exptl_absorpt_correction_T_max 1.00000
_exptl_absorpt_correction_T_min 0.41277
_exptl_absorpt_correction_type multi-scan
_exptl_absorpt_process_details
;
CrysAlisPro 1.171.39.46 (Rigaku Oxford Diffraction, 2018)
Empirical absorption correction using spherical harmonics,
 implemented in SCALE3 ABSPACK scaling algorithm.
;
_exptl_crystal_colour 'clear light colourless'
_exptl_crystal_colour_lustre clear
_exptl_crystal_colour_modifier light
_exptl_crystal_colour_primary colourless
_exptl_crystal_density_diffrn 2.3738
_exptl_crystal_description plate
_exptl_crystal_F_000 592.5123
_exptl_crystal_size_max 0.28
_exptl_crystal_size_mid 0.28
_exptl_crystal_size_min 0.012
_refine_diff_density_max 0.9929
_refine_diff_density_min -1.3800
_refine_diff_density_rms 0.1945
_refine_ls_d_res_high 0.8002
_refine_ls_d_res_low 5.9302
_refine_ls_goodness_of_fit_ref 1.0371
_refine_ls_hydrogen_treatment constr
_refine_ls_matrix_type full
_refine_ls_number_constraints 6
_refine_ls_number_parameters 127
_refine_ls_number_reflns 1754
_refine_ls_number_restraints 0
_refine_ls_restrained_S_all 1.0371
_refine_ls_R_factor_all 0.0544
_refine_ls_R_factor_gt 0.0445
_refine_ls_shift/su_max 0.0008
_refine_ls_shift/su_mean 0.0001
_refine_ls_structure_factor_coef Fsqd
_refine_ls_weighting_details 'w=1/[\s^2^(Fo^2^)+(0.0571P)^2^+1.5821P] where P=(Fo^2^+2Fc^2^)/3'
_refine_ls_weighting_scheme calc
_refine_ls_wR_factor_gt 0.1113
_refine_ls_wR_factor_ref 0.1193
_reflns_Friedel_coverage 0.0
_reflns_limit_h_max 5
_reflns_limit_h_min -5
_reflns_limit_k_max 19
_reflns_limit_k_min 0
_reflns_limit_l_max 14
_reflns_limit_l_min 0
_reflns_number_gt 1491
_reflns_number_total 1754
_reflns_threshold_expression I>=2u(I)
_cod_data_source_file suppl_ncrs-2019-0397_suppl.cif
_cod_data_source_block 1
_cod_database_code 8104996
_chemical_oxdiff_formula C1H1N1O1Zn1
_reflns_odcompleteness_completeness 99.73
_reflns_odcompleteness_iscentric 1
_reflns_odcompleteness_theta 26.32
_olex2_refinement_description
;
1. Fixed Uiso
 At 1.2 times of:
  All C(H) groups
2.a Aromatic/amide H refined with riding coordinates:
 C5(H5), C6(H6), C2(H2)
;

loop_
_space_group_symop_id
_space_group_symop_operation_xyz
1 x,y,z
2 -x,y+1/2,-z+1/2
3 -x,-y,-z
4 x,-y-1/2,z-1/2

loop_
_atom_site_label
_atom_site_type_symbol
_atom_site_fract_x
_atom_site_fract_y
_atom_site_fract_z
_atom_site_U_iso_or_equiv
_atom_site_adp_type
_atom_site_occupancy
_atom_site_refinement_flags_posn
Br1 Br 0.27909(18) 0.69278(5) 0.36560(6) 0.0493(3) Uani 1.000000 .
Zn1 Zn 1.20838(12) 0.60376(4) 1.02274(5) 0.0169(2) Uani 1.000000 .
O1 O 1.0300(8) 0.5767(3) 0.8725(3) 0.0241(9) Uani 1.000000 .
O2 O 0.6684(8) 0.4823(3) 0.8646(3) 0.0270(9) Uani 1.000000 .
O3 O 1.0145(7) 0.7997(3) 0.5849(3) 0.0249(9) Uani 1.000000 .
O4 O 0.5867(7) 0.8474(3) 0.5092(3) 0.0265(9) Uani 1.000000 .
C1 C 0.6498(11) 0.5860(4) 0.7202(4) 0.0187(11) Uani 1.000000 .
C2 C 0.7533(11) 0.6645(4) 0.6849(4) 0.0195(11) Uani 1.000000 .
C3 C 0.6330(10) 0.7027(3) 0.5844(4) 0.0163(11) Uani 1.000000 .
C4 C 0.4181(11) 0.6580(4) 0.5160(4) 0.0216(11) Uani 1.000000 .
C5 C 0.3111(13) 0.5808(4) 0.5505(5) 0.0287(13) Uani 1.000000 .
C6 C 0.4221(12) 0.5451(4) 0.6537(4) 0.0260(12) Uani 1.000000 .
C7 C 0.7910(11) 0.5451(4) 0.8276(4) 0.0199(11) Uani 1.000000 .
C8 C 0.7455(11) 0.7897(3) 0.5562(4) 0.0183(11) Uani 1.000000 .
H5 H 0.1633(13) 0.5527(4) 0.5040(5) 0.0345(16) Uiso 1.000000 R
H6 H 0.3451(12) 0.4944(4) 0.6781(4) 0.0312(15) Uiso 1.000000 R
H2 H 0.9063(11) 0.6916(4) 0.7298(4) 0.0234(13) Uiso 1.000000 R

loop_
_atom_site_aniso_label
_atom_site_aniso_U_11
_atom_site_aniso_U_22
_atom_site_aniso_U_33
_atom_site_aniso_U_12
_atom_site_aniso_U_13
_atom_site_aniso_U_23
Br1 0.0687(6) 0.0387(4) 0.0325(4) 0.0035(4) -0.0178(3) 0.0069(3)
Zn1 0.0128(3) 0.0153(3) 0.0210(3) -0.0010(2) -0.0021(2) 0.0012(2)
O1 0.0191(19) 0.036(2) 0.0158(17) -0.0018(18) -0.0023(15) -0.0008(17)
O2 0.027(2) 0.024(2) 0.0268(19) -0.0038(18) -0.0054(16) 0.0074(17)
O3 0.0093(18) 0.026(2) 0.038(2) -0.0041(16) -0.0015(16) 0.0103(18)
O4 0.0143(18) 0.023(2) 0.043(2) 0.0097(17) 0.0077(17) 0.0150(18)
C1 0.015(3) 0.018(3) 0.022(2) 0.001(2) -0.000(2) 0.002(2)
C2 0.014(2) 0.020(3) 0.022(3) 0.001(2) -0.002(2) 0.001(2)
C3 0.010(2) 0.019(3) 0.019(2) -0.001(2) 0.002(2) 0.001(2)
C4 0.025(3) 0.019(3) 0.018(2) 0.003(2) -0.006(2) 0.003(2)
C5 0.027(3) 0.022(3) 0.030(3) -0.007(3) -0.017(2) -0.002(2)
C6 0.031(3) 0.021(3) 0.025(3) -0.006(3) -0.001(2) 0.004(2)
C7 0.015(2) 0.023(3) 0.021(2) 0.003(2) 0.001(2) -0.001(2)
C8 0.020(3) 0.019(3) 0.017(2) 0.001(2) 0.008(2) -0.002(2)

loop_
_atom_type_symbol
_atom_type_scat_dispersion_real
_atom_type_scat_dispersion_imag
_atom_type_scat_Cromer_Mann_a1
_atom_type_scat_Cromer_Mann_a2
_atom_type_scat_Cromer_Mann_a3
_atom_type_scat_Cromer_Mann_a4
_atom_type_scat_Cromer_Mann_b1
_atom_type_scat_Cromer_Mann_b2
_atom_type_scat_Cromer_Mann_b3
_atom_type_scat_Cromer_Mann_b4
_atom_type_scat_Cromer_Mann_c
_atom_type_scat_source
_atom_type_scat_dispersion_source
H 0.00000 0.00000 0.49300 0.32291 0.14019 0.04081 10.51090 26.12570 3.14236 57.79970 0.0030380000826 'International Tables Volume C Table 6.1.1.4 (pp. 500-502)' 'Henke, Gullikson and Davis, At. Data and Nucl. Data Tables, 1993, 54, 2'
C 0.00347 0.00161 2.31000 1.02000 1.58860 0.86500 20.84390 10.20750 0.56870 51.65120 0.215599998832 'International Tables Volume C Table 6.1.1.4 (pp. 500-502)' 'Henke, Gullikson and Davis, At. Data and Nucl. Data Tables, 1993, 54, 2'
Br -0.28346 2.55990 17.17890 5.23580 5.63770 3.98510 2.17230 16.57960 0.26090 41.43280 2.95569992065 'International Tables Volume C Table 6.1.1.4 (pp. 500-502)' 'Henke, Gullikson and Davis, At. Data and Nucl. Data Tables, 1993, 54, 2'
Zn 0.31207 1.46666 14.07430 7.03180 5.16520 2.41000 3.26550 0.23330 10.31630 58.70970 1.30410003662 'International Tables Volume C Table 6.1.1.4 (pp. 500-502)' 'Henke, Gullikson and Davis, At. Data and Nucl. Data Tables, 1993, 54, 2'
O 0.01158 0.00611 3.04850 2.28680 1.54630 0.86700 13.27710 5.70110 0.32390 32.90890 0.250800013542 'International Tables Volume C Table 6.1.1.4 (pp. 500-502)' 'Henke, Gullikson and Davis, At. Data and Nucl. Data Tables, 1993, 54, 2'

loop_
_geom_angle_atom_site_label_1
_geom_angle_atom_site_label_2
_geom_angle_atom_site_label_3
_geom_angle
_geom_angle_site_symmetry_1
_geom_angle_site_symmetry_3
O2 Zn1 O1 123.61(17) 3_767 .
O3 Zn1 O1 111.27(17) 4_576 .
O3 Zn1 O2 111.50(17) 4_576 3_767
O4 Zn1 O1 106.08(16) 4_676 .
O4 Zn1 O2 98.31(17) 4_676 3_767
O4 Zn1 O3 102.91(16) 4_676 4_576
C7 O1 Zn1 135.7(3) . .
C7 O2 Zn1 133.1(4) . 3_767
C8 O3 Zn1 119.7(3) . 4_575
C8 O4 Zn1 136.7(3) . 4_475
C6 C1 C2 119.7(5) . .
C7 C1 C2 119.9(5) . .
C7 C1 C6 120.4(5) . .
C3 C2 C1 121.4(5) . .
H2 C2 C1 119.3(3) . .
H2 C2 C3 119.3(3) . .
C4 C3 C2 117.8(5) . .
C8 C3 C2 117.9(5) . .
C8 C3 C4 124.3(5) . .
C3 C4 Br1 122.3(4) . .
C5 C4 Br1 116.2(4) . .
C5 C4 C3 121.3(5) . .
C6 C5 C4 120.5(5) . .
H5 C5 C4 119.8(3) . .
H5 C5 C6 119.8(3) . .
C5 C6 C1 119.1(5) . .
H6 C6 C1 120.4(3) . .
H6 C6 C5 120.4(3) . .
O2 C7 O1 125.4(5) . .
C1 C7 O1 116.8(5) . .
C1 C7 O2 117.8(5) . .
O4 C8 O3 122.8(5) . .
C3 C8 O3 114.9(5) . .
C3 C8 O4 122.4(5) . .

loop_
_geom_bond_atom_site_label_1
_geom_bond_atom_site_label_2
_geom_bond_distance
_geom_bond_site_symmetry_2
Br1 C4 1.900(5) .
Zn1 O1 1.914(3) .
Zn1 O2 1.920(4) 3_767
Zn1 O3 1.955(4) 4_576
Zn1 O4 1.966(3) 4_676
O1 C7 1.268(6) .
O2 C7 1.246(7) .
O3 C8 1.271(6) .
O4 C8 1.241(6) .
C1 C2 1.396(7) .
C1 C6 1.386(7) .
C1 C7 1.496(7) .
C2 C3 1.383(7) .
C2 H2 0.9300 .
C3 C4 1.386(7) .
C3 C8 1.501(7) .
C4 C5 1.381(8) .
C5 C6 1.382(8) .
C5 H5 0.9300 .
C6 H6 0.9300 .
